data_2237965
loop_
_publ_author_name
'Breunig, Jens Michael'
'Wietelmann, Ulrich'
'Lerner, Hans-Wolfram'
'Bolte, Michael'

_publ_section_title
;
 Tetraacetonitrilelithium tetraisothiocyanatoborate
;
_journal_coeditor_code NG5320
_journal_issue 5
_journal_name_full 'Acta Crystallographica Section E'
_journal_page_first m253
_journal_paper_doi 10.1107/S1600536813009082
_journal_volume 69
_journal_year 2013
_chemical_formula_iupac '[Li (C2 H3 N)4] (C4 B N4 S4)'
_chemical_formula_moiety 'C8 H12 Li N4 +, C4 B N4 S4 -'
_chemical_formula_sum 'C12 H12 B Li N8 S4'
_chemical_formula_weight 414.29
_chemical_name_systematic
;
Tetraacetonitrilelithium tetraisothiocyanatoborate
;
_space_group_IT_number 15
_symmetry_cell_setting monoclinic
_symmetry_space_group_name_Hall '-C 2yc'
_symmetry_space_group_name_H-M 'C 1 2/c 1'
_atom_sites_solution_hydrogens geom
_atom_sites_solution_primary direct
_atom_sites_solution_secondary difmap
_audit_creation_method SHELXL-97
_cell_angle_alpha 90.00
_cell_angle_beta 92.845(10)
_cell_angle_gamma 90.00
_cell_formula_units_Z 8
_cell_length_a 21.219(3)
_cell_length_b 9.4756(14)
_cell_length_c 21.596(4)
_cell_measurement_reflns_used 13942
_cell_measurement_temperature 173(2)
_cell_measurement_theta_max 26.8
_cell_measurement_theta_min 3.6
_cell_volume 4336.8(12)
_computing_cell_refinement 'X-AREA (Stoe & Cie, 2001)'
_computing_data_collection 'X-AREA (Stoe & Cie, 2001)'
_computing_data_reduction 'X-AREA (Stoe & Cie, 2001)'
_computing_molecular_graphics 'XP in SHELXTL (Sheldrick, 2008)'
_computing_publication_material 'SHELXL97 (Sheldrick, 2008) and publCIF (Westrip, 2010)'
_computing_structure_refinement 'SHELXL97 (Sheldrick, 2008)'
_computing_structure_solution 'SHELXS97 (Sheldrick, 2008)'
_diffrn_ambient_temperature 173(2)
_diffrn_measured_fraction_theta_full 0.997
_diffrn_measured_fraction_theta_max 0.997
_diffrn_measurement_device_type 'Stoe IPDS II two-circle'
_diffrn_measurement_method \w
_diffrn_radiation_monochromator 'Genix 3D multilayer optics'
_diffrn_radiation_source 'Genix 3D I\mS microfocus X-ray source'
_diffrn_radiation_type MoK\a
_diffrn_radiation_wavelength 0.71073
_diffrn_reflns_av_R_equivalents 0.0735
_diffrn_reflns_av_sigmaI/netI 0.0403
_diffrn_reflns_limit_h_max 25
_diffrn_reflns_limit_h_min -25
_diffrn_reflns_limit_k_max 11
_diffrn_reflns_limit_k_min -11
_diffrn_reflns_limit_l_max 25
_diffrn_reflns_limit_l_min -25
_diffrn_reflns_number 24466
_diffrn_reflns_theta_full 25.00
_diffrn_reflns_theta_max 25.03
_diffrn_reflns_theta_min 3.60
_diffrn_standards_number 0
_exptl_absorpt_coefficient_mu 0.450
_exptl_absorpt_correction_T_max 0.9356
_exptl_absorpt_correction_T_min 0.8584
_exptl_absorpt_correction_type multi-scan
_exptl_absorpt_process_details '(X-AREA; Stoe & Cie, 2001)'
_exptl_crystal_colour colourless
_exptl_crystal_density_diffrn 1.269
_exptl_crystal_density_method 'not measured'
_exptl_crystal_description block
_exptl_crystal_F_000 1696
_exptl_crystal_size_max 0.35
_exptl_crystal_size_mid 0.29
_exptl_crystal_size_min 0.15
_refine_diff_density_max 0.175
_refine_diff_density_min -0.248
_refine_ls_extinction_method none
_refine_ls_goodness_of_fit_ref 0.965
_refine_ls_hydrogen_treatment constr
_refine_ls_matrix_type full
_refine_ls_number_parameters 239
_refine_ls_number_reflns 3816
_refine_ls_number_restraints 0
_refine_ls_restrained_S_all 0.965
_refine_ls_R_factor_all 0.0641
_refine_ls_R_factor_gt 0.0379
_refine_ls_shift/su_max 0.032
_refine_ls_shift/su_mean 0.001
_refine_ls_structure_factor_coef Fsqd
_refine_ls_weighting_details 'calc w=1/[\s^2^(Fo^2^)+(0.0478P)^2^] where P=(Fo^2^+2Fc^2^)/3'
_refine_ls_weighting_scheme calc
_refine_ls_wR_factor_gt 0.0837
_refine_ls_wR_factor_ref 0.0920
_reflns_number_gt 2681
_reflns_number_total 3816
_reflns_threshold_expression I>2\s(I)
_cod_data_source_file ng5320.cif
_cod_data_source_block I
_cod_original_sg_symbol_H-M 'C 2/c'
_cod_database_code 2237965
_cod_database_fobs_code 2237965

loop_
_symmetry_equiv_pos_as_xyz
'x, y, z'
'-x, y, -z+1/2'
'x+1/2, y+1/2, z'
'-x+1/2, y+1/2, -z+1/2'
'-x, -y, -z'
'x, -y, z-1/2'
'-x+1/2, -y+1/2, -z'
'x+1/2, -y+1/2, z-1/2'

loop_
_atom_site_type_symbol
_atom_site_label
_atom_site_fract_x
_atom_site_fract_y
_atom_site_fract_z
_atom_site_U_iso_or_equiv
_atom_site_adp_type
_atom_site_calc_flag
_atom_site_refinement_flags
_atom_site_occupancy
_atom_site_symmetry_multiplicity
B B1 0.60133(11) 0.2457(2) 0.70356(11) 0.0313(4) Uani d . 1 1
N N1 0.61748(7) 0.15384(18) 0.65017(8) 0.0385(4) Uani d . 1 1
C C1 0.62999(8) 0.0914(2) 0.60595(10) 0.0353(4) Uani d . 1 1
S S1 0.64743(3) 0.00457(7) 0.54619(3) 0.06209(19) Uani d . 1 1
N N2 0.65695(7) 0.33656(17) 0.72237(8) 0.0378(4) Uani d . 1 1
C C2 0.69788(9) 0.4127(2) 0.73635(9) 0.0384(5) Uani d . 1 1
S S2 0.75423(3) 0.51599(7) 0.75594(3) 0.0673(2) Uani d . 1 1
N N3 0.54597(7) 0.33778(16) 0.68497(7) 0.0355(4) Uani d . 1 1
C C3 0.50357(8) 0.4078(2) 0.66964(8) 0.0346(4) Uani d . 1 1
S S3 0.44491(3) 0.50352(7) 0.64826(3) 0.06058(19) Uani d . 1 1
N N4 0.58433(7) 0.15490(16) 0.75811(8) 0.0355(4) Uani d . 1 1
C C4 0.57138(8) 0.0892(2) 0.80105(9) 0.0349(4) Uani d . 1 1
S S4 0.55383(3) -0.00256(7) 0.85961(3) 0.06261(19) Uani d . 1 1
Li Li1 0.34824(15) 0.4840(3) 0.44482(16) 0.0416(8) Uani d . 1 1
N N5 0.42234(8) 0.6002(2) 0.47394(8) 0.0461(4) Uani d . 1 1
C C51 0.46315(9) 0.6718(2) 0.48727(9) 0.0389(5) Uani d . 1 1
C C52 0.51502(11) 0.7646(3) 0.50381(13) 0.0613(7) Uani d . 1 1
H H52A 0.5480 0.7536 0.4740 0.092 Uiso calc R 1 1
H H52B 0.5323 0.7409 0.5455 0.092 Uiso calc R 1 1
H H52C 0.5001 0.8625 0.5033 0.092 Uiso calc R 1 1
N N6 0.27497(8) 0.61203(19) 0.42481(8) 0.0464(4) Uani d . 1 1
C C61 0.23575(9) 0.6908(2) 0.41537(9) 0.0386(5) Uani d . 1 1
C C62 0.18563(11) 0.7913(3) 0.40324(13) 0.0620(7) Uani d . 1 1
H H62A 0.1819 0.8524 0.4395 0.093 Uiso calc R 1 1
H H62B 0.1458 0.7410 0.3948 0.093 Uiso calc R 1 1
H H62C 0.1952 0.8490 0.3672 0.093 Uiso calc R 1 1
N N7 0.32273(8) 0.36138(19) 0.51545(9) 0.0461(4) Uani d . 1 1
C C71 0.30814(8) 0.3053(2) 0.55915(10) 0.0364(4) Uani d . 1 1
C C72 0.28959(12) 0.2348(3) 0.61477(11) 0.0542(6) Uani d . 1 1
H H72A 0.3192 0.2594 0.6494 0.081 Uiso calc R 1 1
H H72B 0.2901 0.1324 0.6083 0.081 Uiso calc R 1 1
H H72C 0.2469 0.2647 0.6243 0.081 Uiso calc R 1 1
N N8 0.37312(8) 0.36597(19) 0.37288(9) 0.0444(4) Uani d . 1 1
C C81 0.38851(9) 0.3023(2) 0.33200(11) 0.0398(5) Uani d . 1 1
C C82 0.40806(13) 0.2207(3) 0.27914(13) 0.0646(7) Uani d . 1 1
H H82A 0.3716 0.1704 0.2603 0.097 Uiso calc R 1 1
H H82B 0.4405 0.1525 0.2930 0.097 Uiso calc R 1 1
H H82C 0.4253 0.2844 0.2485 0.097 Uiso calc R 1 1

loop_
_atom_site_aniso_label
_atom_site_aniso_U_11
_atom_site_aniso_U_22
_atom_site_aniso_U_33
_atom_site_aniso_U_12
_atom_site_aniso_U_13
_atom_site_aniso_U_23
B1 0.0281(9) 0.0337(10) 0.0321(11) 0.0005(8) 0.0013(8) 0.0031(9)
N1 0.0373(8) 0.0408(9) 0.0376(10) 0.0027(7) 0.0043(7) -0.0003(8)
C1 0.0313(9) 0.0317(10) 0.0429(12) -0.0012(7) 0.0029(8) 0.0024(9)
S1 0.0764(4) 0.0521(4) 0.0592(4) -0.0026(3) 0.0184(3) -0.0211(3)
N2 0.0326(8) 0.0397(9) 0.0408(10) -0.0015(7) 0.0002(7) 0.0026(7)
C2 0.0355(10) 0.0433(11) 0.0362(11) 0.0007(9) -0.0006(8) 0.0079(9)
S2 0.0574(4) 0.0733(4) 0.0692(4) -0.0323(3) -0.0161(3) 0.0098(3)
N3 0.0304(8) 0.0381(9) 0.0379(9) 0.0059(7) 0.0014(7) 0.0063(7)
C3 0.0363(10) 0.0379(10) 0.0299(10) -0.0035(8) 0.0042(8) 0.0033(8)
S3 0.0462(3) 0.0712(4) 0.0640(4) 0.0258(3) -0.0017(3) 0.0165(3)
N4 0.0356(8) 0.0364(8) 0.0345(9) 0.0019(7) 0.0018(7) 0.0053(8)
C4 0.0346(9) 0.0342(10) 0.0358(11) 0.0057(8) 0.0012(8) -0.0002(9)
S4 0.0843(4) 0.0581(4) 0.0470(4) 0.0039(3) 0.0194(3) 0.0217(3)
Li1 0.0411(16) 0.0402(18) 0.0440(19) 0.0036(15) 0.0058(14) -0.0016(16)
N5 0.0415(9) 0.0511(11) 0.0457(11) -0.0003(8) 0.0024(8) 0.0040(8)
C51 0.0370(10) 0.0427(11) 0.0369(11) 0.0075(9) 0.0026(8) 0.0065(9)
C52 0.0456(14) 0.0583(15) 0.0791(19) -0.0065(10) -0.0060(13) -0.0049(13)
N6 0.0430(9) 0.0462(10) 0.0503(11) 0.0022(8) 0.0063(8) 0.0010(8)
C61 0.0400(10) 0.0378(11) 0.0382(11) -0.0022(9) 0.0047(8) -0.0038(9)
C62 0.0579(14) 0.0531(14) 0.0741(18) 0.0181(11) -0.0067(13) -0.0046(13)
N7 0.0463(9) 0.0457(10) 0.0464(11) -0.0019(8) 0.0051(8) 0.0002(9)
C71 0.0320(9) 0.0353(10) 0.0415(12) -0.0019(8) -0.0015(8) -0.0067(9)
C72 0.0594(14) 0.0597(15) 0.0436(13) -0.0108(11) 0.0026(11) 0.0079(11)
N8 0.0460(9) 0.0428(10) 0.0445(11) 0.0013(8) 0.0043(8) 0.0028(9)
C81 0.0384(10) 0.0357(11) 0.0454(13) -0.0015(8) 0.0028(9) 0.0067(10)
C82 0.0736(17) 0.0627(16) 0.0587(16) 0.0072(13) 0.0154(13) -0.0113(13)

loop_
_atom_type_symbol
_atom_type_description
_atom_type_scat_dispersion_real
_atom_type_scat_dispersion_imag
_atom_type_scat_source
C C 0.0033 0.0016 'International Tables Vol C Tables 4.2.6.8 and 6.1.1.4'
H H 0.0000 0.0000 'International Tables Vol C Tables 4.2.6.8 and 6.1.1.4'
B B 0.0013 0.0007 'International Tables Vol C Tables 4.2.6.8 and 6.1.1.4'
Li Li -0.0003 0.0001 'International Tables Vol C Tables 4.2.6.8 and 6.1.1.4'
N N 0.0061 0.0033 'International Tables Vol C Tables 4.2.6.8 and 6.1.1.4'
S S 0.1246 0.1234 'International Tables Vol C Tables 4.2.6.8 and 6.1.1.4'

loop_
_geom_angle_atom_site_label_1
_geom_angle_atom_site_label_2
_geom_angle_atom_site_label_3
_geom_angle
N1 B1 N2 109.56(18)
N1 B1 N3 109.73(15)
N2 B1 N3 109.44(15)
N1 B1 N4 109.94(16)
N2 B1 N4 109.24(16)
N3 B1 N4 108.92(18)
C1 N1 B1 174.95(19)
N1 C1 S1 179.26(19)
C2 N2 B1 176.46(18)
N2 C2 S2 179.5(2)
C3 N3 B1 178.8(2)
N3 C3 S3 179.6(2)
C4 N4 B1 177.82(19)
N4 C4 S4 179.3(2)
N5 Li1 N6 108.97(17)
N5 Li1 N8 108.54(17)
N6 Li1 N8 113.70(17)
N5 Li1 N7 108.48(17)
N6 Li1 N7 106.15(17)
N8 Li1 N7 110.86(17)
C51 N5 Li1 175.4(2)
N5 C51 C52 179.3(2)
C51 C52 H52A 109.5
C51 C52 H52B 109.5
H52A C52 H52B 109.5
C51 C52 H52C 109.5
H52A C52 H52C 109.5
H52B C52 H52C 109.5
C61 N6 Li1 175.7(2)
N6 C61 C62 179.9(3)
C61 C62 H62A 109.5
C61 C62 H62B 109.5
H62A C62 H62B 109.5
C61 C62 H62C 109.5
H62A C62 H62C 109.5
H62B C62 H62C 109.5
C71 N7 Li1 172.5(2)
N7 C71 C72 179.7(3)
C71 C72 H72A 109.5
C71 C72 H72B 109.5
H72A C72 H72B 109.5
C71 C72 H72C 109.5
H72A C72 H72C 109.5
H72B C72 H72C 109.5
C81 N8 Li1 178.0(2)
N8 C81 C82 179.7(3)
C81 C82 H82A 109.5
C81 C82 H82B 109.5
H82A C82 H82B 109.5
C81 C82 H82C 109.5
H82A C82 H82C 109.5
H82B C82 H82C 109.5

loop_
_geom_bond_atom_site_label_1
_geom_bond_atom_site_label_2
_geom_bond_distance
B1 N1 1.498(3)
B1 N2 1.501(3)
B1 N3 1.502(2)
B1 N4 1.516(3)
N1 C1 1.165(3)
C1 S1 1.589(2)
N2 C2 1.158(2)
C2 S2 1.586(2)
N3 C3 1.153(2)
C3 S3 1.5900(19)
N4 C4 1.161(2)
C4 S4 1.594(2)
Li1 N5 1.995(4)
Li1 N6 2.002(4)
Li1 N8 2.006(4)
Li1 N7 2.013(4)
N5 C51 1.126(2)
C51 C52 1.440(3)
C52 H52A 0.9800
C52 H52B 0.9800
C52 H52C 0.9800
N6 C61 1.129(2)
C61 C62 1.442(3)
C62 H62A 0.9800
C62 H62B 0.9800
C62 H62C 0.9800
N7 C71 1.139(3)
C71 C72 1.446(3)
C72 H72A 0.9800
C72 H72B 0.9800
C72 H72C 0.9800
N8 C81 1.131(3)
C81 C82 1.456(4)
C82 H82A 0.9800
C82 H82B 0.9800
C82 H82C 0.9800
